data_7041231
loop_
_publ_author_name
'Behnia, Ava'
'Boyle, Paul D.'
'Fard, Mahmood A.'
'Blacquiere, Johanna M.'
'Puddephatt, Richard J.'

_publ_section_title
;
 Pincer-plus-one ligands in self-assembly with palladium(ii): a molecular
 square and a molecular tetrahedron.
;
_journal_issue 48
_journal_name_full 'Dalton transactions (Cambridge, England : 2003)'
_journal_page_first 19485
_journal_page_last 19490
_journal_paper_doi 10.1039/c6dt04264c
_journal_volume 45
_journal_year 2016
_chemical_formula_sum 'C13 H10 Cl4 N2 O Pd'
_chemical_formula_weight 458.43
_space_group_crystal_system monoclinic
_space_group_IT_number 14
_space_group_name_Hall '-P 2yn'
_space_group_name_H-M_alt 'P 1 21/n 1'
_symmetry_space_group_name_Hall '-P 2yn'
_symmetry_space_group_name_H-M 'P 1 21/n 1'
_atom_sites_solution_hydrogens geom
_atom_sites_solution_primary dual
_atom_sites_solution_secondary difmap
_audit_block_doi 10.5517/ccdc.csd.cc1mfb9p
_audit_creation_method SHELXL-2014/7
_audit_update_record
;
2016-09-02 deposited with the CCDC.
2016-11-21 downloaded from the CCDC.
;
_cell_angle_alpha 90
_cell_angle_beta 90.137(16)
_cell_angle_gamma 90
_cell_formula_units_Z 4
_cell_length_a 12.823(3)
_cell_length_b 7.1043(14)
_cell_length_c 16.997(6)
_cell_measurement_reflns_used 9843
_cell_measurement_temperature 110
_cell_measurement_theta_max 39.73
_cell_measurement_theta_min 3.18
_cell_volume 1548.4(7)
_computing_cell_refinement SAINT
_computing_data_collection Apex2
_computing_data_reduction SAINT
_computing_molecular_graphics NRCVAX
_computing_publication_material cif2tables.py
_computing_structure_refinement SHELXL-2014
_computing_structure_solution SHELXT
_diffrn_ambient_temperature 110
_diffrn_detector 'CCD plate'
_diffrn_detector_type 'Bruker Apex2'
_diffrn_measured_fraction_theta_full 0.999
_diffrn_measured_fraction_theta_max 0.999
_diffrn_measurement_device '\k-geometry diffractometer'
_diffrn_measurement_device_type 'Bruker Kappa Axis Apex2'
_diffrn_measurement_method 'phi and omega scans'
_diffrn_radiation_type MoK\a
_diffrn_radiation_wavelength 0.71073
_diffrn_reflns_av_R_equivalents 0.0282
_diffrn_reflns_av_unetI/netI 0.0126
_diffrn_reflns_Laue_measured_fraction_full 0.999
_diffrn_reflns_Laue_measured_fraction_max 0.999
_diffrn_reflns_limit_h_max 14
_diffrn_reflns_limit_h_min -14
_diffrn_reflns_limit_k_max 8
_diffrn_reflns_limit_k_min -8
_diffrn_reflns_limit_l_max 19
_diffrn_reflns_limit_l_min -19
_diffrn_reflns_number 32693
_diffrn_reflns_point_group_measured_fraction_full 0.999
_diffrn_reflns_point_group_measured_fraction_max 0.999
_diffrn_reflns_theta_full 24.491
_diffrn_reflns_theta_max 24.491
_diffrn_reflns_theta_min 3.108
_diffrn_source 'sealed tube'
_exptl_absorpt_coefficient_mu 1.886
_exptl_absorpt_correction_T_max 0.7482
_exptl_absorpt_correction_T_min 0.6098
_exptl_absorpt_correction_type multi-scan
_exptl_absorpt_process_details SADABS
_exptl_crystal_colour red
_exptl_crystal_density_diffrn 1.966
_exptl_crystal_description plate
_exptl_crystal_F_000 896
_exptl_crystal_recrystallization_method 'Re-crystallisation from solvent: chloroform'
_exptl_crystal_size_max 0.297
_exptl_crystal_size_mid 0.106
_exptl_crystal_size_min 0.062
_refine_diff_density_max 0.807
_refine_diff_density_min -0.911
_refine_diff_density_rms 0.077
_refine_ls_extinction_method none
_refine_ls_goodness_of_fit_ref 0.948
_refine_ls_hydrogen_treatment constr
_refine_ls_matrix_type full
_refine_ls_number_parameters 217
_refine_ls_number_reflns 2574
_refine_ls_number_restraints 6
_refine_ls_restrained_S_all 1.014
_refine_ls_R_factor_all 0.0254
_refine_ls_R_factor_gt 0.0228
_refine_ls_shift/su_max 0.001
_refine_ls_shift/su_mean 0.000
_refine_ls_structure_factor_coef Fsqd
_refine_ls_weighting_details 'w=1/[\s^2^(Fo^2^)+(0.0596P)^2^+1.6631P] where P=(Fo^2^+2Fc^2^)/3'
_refine_ls_weighting_scheme calc
_refine_ls_wR_factor_gt 0.0727
_refine_ls_wR_factor_ref 0.0748
_reflns_Friedel_coverage 0.000
_reflns_number_gt 2373
_reflns_number_total 2574
_reflns_threshold_expression 'I > 2\s(I)'
_cod_data_source_file c6dt04264c1.cif
_cod_data_source_block 5
_cod_depositor_comments 'Adding full bibliography for 7041229--7041231.cif.'
_cod_database_code 7041231
_shelx_shelxl_version_number 2014/7
_shelx_space_group_comment
;
The symmetry employed for this shelxl refinement is uniquely defined
by the following loop, which should always be used as a source of
symmetry information in preference to the above space-group names.
They are only intended as comments.
;
_shelx_estimated_absorpt_t_min 0.604
_shelx_estimated_absorpt_t_max 0.892

loop_
_space_group_symop_operation_xyz
'x, y, z'
'-x+1/2, y+1/2, -z+1/2'
'-x, -y, -z'
'x-1/2, -y-1/2, z-1/2'

loop_
_atom_site_label
_atom_site_type_symbol
_atom_site_fract_x
_atom_site_fract_y
_atom_site_fract_z
_atom_site_U_iso_or_equiv
_atom_site_adp_type
_atom_site_occupancy
_atom_site_site_symmetry_order
_atom_site_calc_flag
_atom_site_refinement_flags_posn
_atom_site_refinement_flags_adp
_atom_site_refinement_flags_occupancy
_atom_site_disorder_assembly
_atom_site_disorder_group
Pd1 Pd 0.43430(2) 0.71415(3) 0.48073(2) 0.01920(11) Uani 1 1 d . . . . .
Cl1 Cl 0.41633(6) 0.60984(10) 0.35310(4) 0.02974(18) Uani 1 1 d . . . . .
O1 O 0.28175(16) 0.7034(3) 0.50753(12) 0.0252(5) Uani 1 1 d . . . . .
N1 N 0.44879(18) 0.8213(3) 0.58585(14) 0.0202(5) Uani 1 1 d . . . . .
N2 N 0.59047(19) 0.7485(3) 0.48184(14) 0.0215(5) Uani 1 1 d . . . . .
C1 C 0.2676(2) 0.7764(4) 0.57878(18) 0.0237(6) Uani 1 1 d . . . . .
C2 C 0.1671(2) 0.7922(4) 0.6122(2) 0.0297(7) Uani 1 1 d . . . . .
H2 H 0.1081 0.7441 0.5850 0.036 Uiso 1 1 calc R U . . .
C3 C 0.1549(2) 0.8774(4) 0.68447(19) 0.0325(7) Uani 1 1 d . . . . .
H3 H 0.0869 0.8878 0.7061 0.039 Uiso 1 1 calc R U . . .
C4 C 0.2397(2) 0.9491(4) 0.72693(18) 0.0303(7) Uani 1 1 d . . . . .
H4 H 0.2290 1.0106 0.7759 0.036 Uiso 1 1 calc R U . . .
C5 C 0.3389(2) 0.9298(4) 0.69705(16) 0.0259(6) Uani 1 1 d . . . . .
H5 H 0.3973 0.9750 0.7258 0.031 Uiso 1 1 calc R U . . .
C6 C 0.3526(2) 0.8433(4) 0.62434(17) 0.0224(6) Uani 1 1 d . . . . .
C7 C 0.5418(2) 0.8695(4) 0.60706(16) 0.0231(6) Uani 1 1 d . . . . .
H7A H 0.5555 0.9284 0.6562 0.028 Uiso 1 1 calc R U . . .
C8 C 0.6241(2) 0.8282(4) 0.55143(16) 0.0222(6) Uani 1 1 d . . . . .
C9 C 0.7282(2) 0.8629(4) 0.56477(18) 0.0281(6) Uani 1 1 d . . . . .
H9 H 0.7506 0.9196 0.6125 0.034 Uiso 1 1 calc R U . . .
C10 C 0.8001(2) 0.8139(4) 0.5073(2) 0.0322(7) Uani 1 1 d . . . . .
H10 H 0.8724 0.8356 0.5155 0.039 Uiso 1 1 calc R U . . .
C11 C 0.7659(2) 0.7340(4) 0.4386(2) 0.0302(7) Uani 1 1 d . . . . .
H11 H 0.8144 0.6997 0.3990 0.036 Uiso 1 1 calc R U . . .
C12 C 0.6603(2) 0.7034(4) 0.42715(18) 0.0264(7) Uani 1 1 d . . . . .
H12 H 0.6372 0.6488 0.3792 0.032 Uiso 1 1 calc R U . . .
C1S C 0.1348(3) 0.6276(6) 0.3585(2) 0.0450(9) Uani 0.4 1 d . . P A 1
H1S H 0.1995 0.6106 0.3907 0.054 Uiso 0.4 1 calc R U P A 1
Cl1S Cl 0.8406(5) 1.1934(11) 0.7171(4) 0.071(2) Uani 0.4 1 d . . P B 1
Cl2S Cl 0.0403(3) 0.7661(7) 0.4156(2) 0.0906(11) Uani 0.4 1 d . U P A 1
Cl3S Cl 0.6028(6) 1.0675(11) 0.8223(4) 0.0714(19) Uani 0.4 1 d . . P C 1
C2S C 0.1348(3) 0.6276(6) 0.3585(2) 0.0450(9) Uani 0.6 1 d . . P D 2
H2S H 0.2041 0.6353 0.3854 0.054 Uiso 0.6 1 calc R U P D 2
Cl4S Cl 0.8830(3) 1.1831(7) 0.7001(3) 0.0644(12) Uani 0.6 1 d . . P E 2
Cl5S Cl 0.03395(10) 0.6061(3) 0.42921(10) 0.0501(4) Uani 0.6 1 d . . P D 2
Cl6S Cl 0.6277(4) 1.0854(7) 0.7982(2) 0.0452(8) Uani 0.6 1 d . . P F 2

loop_
_atom_site_aniso_label
_atom_site_aniso_U_11
_atom_site_aniso_U_22
_atom_site_aniso_U_33
_atom_site_aniso_U_23
_atom_site_aniso_U_13
_atom_site_aniso_U_12
Pd1 0.02246(16) 0.01605(16) 0.01907(16) 0.00079(7) -0.00206(10) -0.00182(7)
Cl1 0.0370(4) 0.0288(4) 0.0234(4) -0.0032(3) -0.0042(3) -0.0011(3)
O1 0.0243(11) 0.0256(11) 0.0257(11) 0.0006(8) -0.0027(9) -0.0045(8)
N1 0.0231(12) 0.0163(10) 0.0211(12) 0.0040(9) -0.0021(10) -0.0016(9)
N2 0.0259(13) 0.0161(10) 0.0224(13) 0.0035(10) -0.0006(10) 0.0004(10)
C1 0.0284(16) 0.0174(14) 0.0252(16) 0.0048(11) 0.0007(12) -0.0007(11)
C2 0.0268(16) 0.0273(17) 0.0348(18) 0.0048(12) -0.0022(13) -0.0041(11)
C3 0.0283(15) 0.0306(16) 0.0386(18) 0.0076(14) 0.0102(13) 0.0002(13)
C4 0.0392(17) 0.0270(15) 0.0247(15) 0.0012(12) 0.0078(13) -0.0004(13)
C5 0.0323(15) 0.0219(14) 0.0235(14) 0.0001(12) -0.0002(12) -0.0035(12)
C6 0.0239(14) 0.0192(13) 0.0240(15) 0.0041(12) 0.0011(11) -0.0001(11)
C7 0.0266(15) 0.0208(14) 0.0218(14) 0.0006(11) -0.0041(11) -0.0010(11)
C8 0.0246(14) 0.0177(12) 0.0242(15) 0.0036(11) -0.0023(11) -0.0015(11)
C9 0.0292(16) 0.0231(15) 0.0320(16) 0.0035(12) -0.0055(13) -0.0030(12)
C10 0.0237(15) 0.0284(15) 0.045(2) 0.0083(14) -0.0017(14) -0.0031(12)
C11 0.0266(16) 0.0266(15) 0.0373(19) 0.0069(13) 0.0055(14) 0.0048(12)
C12 0.0339(17) 0.0194(15) 0.0258(16) 0.0047(11) 0.0036(13) 0.0027(11)
C1S 0.0351(18) 0.063(2) 0.0364(19) 0.0021(18) -0.0154(15) 0.0050(17)
Cl1S 0.126(6) 0.051(3) 0.036(2) 0.0153(17) -0.036(3) -0.035(4)
Cl2S 0.0722(16) 0.1184(19) 0.0813(17) -0.0172(15) 0.0018(14) 0.0060(15)
Cl3S 0.065(4) 0.051(3) 0.098(5) -0.029(3) -0.049(3) 0.019(2)
C2S 0.0351(18) 0.063(2) 0.0364(19) 0.0021(18) -0.0154(15) 0.0050(17)
Cl4S 0.079(2) 0.0307(10) 0.084(3) 0.0063(16) -0.0488(19) -0.0069(15)
Cl5S 0.0208(6) 0.0744(11) 0.0551(9) -0.0198(8) -0.0033(6) -0.0012(7)
Cl6S 0.066(2) 0.0321(9) 0.0375(13) 0.0014(10) -0.0219(11) -0.0087(12)

loop_
_atom_type_symbol
_atom_type_description
_atom_type_scat_dispersion_real
_atom_type_scat_dispersion_imag
_atom_type_scat_source
C C 0.0033 0.0016 'International Tables Vol C Tables 4.2.6.8 and 6.1.1.4'
H H 0.0000 0.0000 'International Tables Vol C Tables 4.2.6.8 and 6.1.1.4'
N N 0.0061 0.0033 'International Tables Vol C Tables 4.2.6.8 and 6.1.1.4'
O O 0.0106 0.0060 'International Tables Vol C Tables 4.2.6.8 and 6.1.1.4'
Pd Pd -0.9988 1.0072 'International Tables Vol C Tables 4.2.6.8 and 6.1.1.4'
Cl Cl 0.1484 0.1585 'International Tables Vol C Tables 4.2.6.8 and 6.1.1.4'

loop_
_geom_angle_atom_site_label_1
_geom_angle_atom_site_label_2
_geom_angle_atom_site_label_3
_geom_angle
_geom_angle_site_symmetry_1
_geom_angle_site_symmetry_3
N1 Pd1 O1 84.14(9) . .
N1 Pd1 N2 81.48(10) . .
O1 Pd1 N2 165.60(9) . .
N1 Pd1 Cl1 175.80(7) . .
O1 Pd1 Cl1 96.08(6) . .
N2 Pd1 Cl1 98.33(7) . .
C1 O1 Pd1 109.02(18) . .
C7 N1 C6 130.6(3) . .
C7 N1 Pd1 116.4(2) . .
C6 N1 Pd1 112.82(18) . .
C12 N2 C8 119.2(3) . .
C12 N2 Pd1 129.3(2) . .
C8 N2 Pd1 111.47(18) . .
O1 C1 C2 121.5(3) . .
O1 C1 C6 121.5(3) . .
C2 C1 C6 117.0(3) . .
C3 C2 C1 119.9(3) . .
C3 C2 H2 120.1 . .
C1 C2 H2 120.1 . .
C2 C3 C4 122.0(3) . .
C2 C3 H3 119.0 . .
C4 C3 H3 119.0 . .
C5 C4 C3 119.3(3) . .
C5 C4 H4 120.3 . .
C3 C4 H4 120.3 . .
C4 C5 C6 119.4(3) . .
C4 C5 H5 120.3 . .
C6 C5 H5 120.3 . .
C5 C6 N1 125.1(3) . .
C5 C6 C1 122.3(3) . .
N1 C6 C1 112.5(2) . .
N1 C7 C8 116.0(3) . .
N1 C7 H7A 122.0 . .
C8 C7 H7A 122.0 . .
C9 C8 N2 121.1(3) . .
C9 C8 C7 124.3(3) . .
N2 C8 C7 114.6(2) . .
C8 C9 C10 119.0(3) . .
C8 C9 H9 120.5 . .
C10 C9 H9 120.5 . .
C11 C10 C9 119.4(3) . .
C11 C10 H10 120.3 . .
C9 C10 H10 120.3 . .
C10 C11 C12 119.8(3) . .
C10 C11 H11 120.1 . .
C12 C11 H11 120.1 . .
N2 C12 C11 121.5(3) . .
N2 C12 H12 119.2 . .
C11 C12 H12 119.2 . .
Cl3S C1S Cl1S 112.5(4) 4_575 3_676
Cl3S C1S Cl2S 120.5(4) 4_575 .
Cl1S C1S Cl2S 96.5(3) 3_676 .
Cl3S C1S H1S 108.8 4_575 .
Cl1S C1S H1S 108.8 3_676 .
Cl2S C1S H1S 108.8 . .
Cl4S C2S Cl5S 111.7(3) 3_676 .
Cl4S C2S Cl6S 108.8(3) 3_676 4_575
Cl5S C2S Cl6S 105.8(3) . 4_575
Cl4S C2S H2S 110.1 3_676 .
Cl5S C2S H2S 110.1 . .
Cl6S C2S H2S 110.1 4_575 .

loop_
_geom_bond_atom_site_label_1
_geom_bond_atom_site_label_2
_geom_bond_distance
_geom_bond_site_symmetry_2
Pd1 N1 1.951(2) .
Pd1 O1 2.011(2) .
Pd1 N2 2.017(3) .
Pd1 Cl1 2.3034(10) .
O1 C1 1.330(4) .
N1 C7 1.292(4) .
N1 C6 1.406(4) .
N2 C12 1.332(4) .
N2 C8 1.379(4) .
C1 C2 1.414(4) .
C1 C6 1.418(4) .
C2 C3 1.378(5) .
C2 H2 0.9500 .
C3 C4 1.400(5) .
C3 H3 0.9500 .
C4 C5 1.377(4) .
C4 H4 0.9500 .
C5 C6 1.392(4) .
C5 H5 0.9500 .
C7 C8 1.448(4) .
C7 H7A 0.9500 .
C8 C9 1.376(4) .
C9 C10 1.390(5) .
C9 H9 0.9500 .
C10 C11 1.369(5) .
C10 H10 0.9500 .
C11 C12 1.384(5) .
C11 H11 0.9500 .
C12 H12 0.9500 .
C1S Cl3S 1.570(8) 4_575
C1S Cl1S 1.835(8) 3_676
C1S Cl2S 1.839(5) .
C1S H1S 1.0000 .
Cl1S C1S 1.835(8) 3_676
Cl3S C1S 1.570(8) 4_676
C2S Cl4S 1.688(6) 3_676
C2S Cl5S 1.774(4) .
C2S Cl6S 1.829(6) 4_575
C2S H2S 1.0000 .
Cl4S C2S 1.688(6) 3_676
Cl6S C2S 1.830(6) 4_676

loop_
_geom_hbond_atom_site_label_D
_geom_hbond_atom_site_label_H
_geom_hbond_atom_site_label_A
_geom_hbond_distance_DH
_geom_hbond_distance_HA
_geom_hbond_distance_DA
_geom_hbond_angle_DHA
_geom_hbond_site_symmetry_A
C2 H2 Cl5S 0.95 2.98 3.784(4) 143.6 .
C7 H7A Cl6S 0.95 2.81 3.756(5) 171.2 .
C9 H9 Cl1S 0.95 2.87 3.778(8) 159.2 .
C9 H9 Cl4S 0.95 2.93 3.792(6) 151.4 .
C11 H11 Cl2S 0.95 2.95 3.549(5) 122.4 1_655
C11 H11 Cl5S 0.95 2.94 3.559(4) 124.3 1_655
C12 H12 Cl1 0.95 2.88 3.435(3) 118.5 .
C1S H1S Cl1 1.00 2.85 3.614(4) 133.3 .
C1S H1S O1 1.00 2.34 3.199(4) 143.3 .
C2S H2S Cl1 1.00 2.78 3.614(4) 140.8 .
C2S H2S O1 1.00 2.35 3.199(4) 142.1 .

loop_
_geom_torsion_atom_site_label_1
_geom_torsion_atom_site_label_2
_geom_torsion_atom_site_label_3
_geom_torsion_atom_site_label_4
_geom_torsion
Pd1 O1 C1 C2 178.2(2)
Pd1 O1 C1 C6 -1.3(3)
O1 C1 C2 C3 -176.7(3)
C6 C1 C2 C3 2.8(4)
C1 C2 C3 C4 -0.4(4)
C2 C3 C4 C5 -1.9(4)
C3 C4 C5 C6 1.5(4)
C4 C5 C6 N1 177.4(3)
C4 C5 C6 C1 1.0(4)
C7 N1 C6 C5 1.1(5)
Pd1 N1 C6 C5 -174.6(2)
C7 N1 C6 C1 177.7(3)
Pd1 N1 C6 C1 2.0(3)
O1 C1 C6 C5 176.3(2)
C2 C1 C6 C5 -3.2(4)
O1 C1 C6 N1 -0.5(4)
C2 C1 C6 N1 -180.0(2)
C6 N1 C7 C8 -178.7(3)
Pd1 N1 C7 C8 -3.2(3)
C12 N2 C8 C9 0.5(4)
Pd1 N2 C8 C9 179.6(2)
C12 N2 C8 C7 -179.3(2)
Pd1 N2 C8 C7 -0.2(3)
N1 C7 C8 C9 -177.6(3)
N1 C7 C8 N2 2.2(4)
N2 C8 C9 C10 -0.9(4)
C7 C8 C9 C10 178.9(3)
C8 C9 C10 C11 0.6(4)
C9 C10 C11 C12 0.1(5)
C8 N2 C12 C11 0.2(4)
Pd1 N2 C12 C11 -178.7(2)
C10 C11 C12 N2 -0.5(4)
